data_4036077
loop_
_publ_author_name
'Sauv\'e, Ethan R.'
'Paeng, Jaesuk'
'Yamaguchi, Shigehiro'
'Hudson, Zachary M.'

_publ_section_title
;
 Donor--Acceptor Materials Exhibiting Thermally Activated Delayed
 Fluorescence Using a Planarized N-Phenylbenzimidazole Acceptor
;
_journal_name_full 'The Journal of Organic Chemistry'
_journal_paper_doi 10.1021/acs.joc.9b02283
_journal_year 2019
_chemical_formula_moiety 'C34 H25 N3 O'
_chemical_formula_sum 'C34 H25 N3 O'
_chemical_formula_weight 491.57
_space_group_crystal_system monoclinic
_space_group_IT_number 14
_space_group_name_Hall '-P 2ybc'
_space_group_name_H-M_alt 'P 1 21/c 1'
_atom_sites_solution_hydrogens geom
_atom_sites_solution_primary dual
_audit_creation_date 2019-01-25
_audit_creation_method
;
Olex2 1.2
(compiled 2018.05.29 svn.r3508 for OlexSys, GUI svn.r5506)
;
_cell_angle_alpha 90
_cell_angle_beta 99.141(3)
_cell_angle_gamma 90
_cell_formula_units_Z 4
_cell_length_a 15.4397(7)
_cell_length_b 9.2509(5)
_cell_length_c 17.4181(7)
_cell_measurement_reflns_used 6814
_cell_measurement_temperature 90(2)
_cell_measurement_theta_max 56.91
_cell_measurement_theta_min 2.90
_cell_volume 2456.3(2)
_computing_cell_refinement 'SAINT V8.38A (?, 2016)'
_computing_data_reduction 'SAINT V8.38A (?, 2016)'
_computing_molecular_graphics 'Olex2 (Dolomanov et al., 2009)'
_computing_publication_material 'Olex2 (Dolomanov et al., 2009)'
_computing_structure_refinement 'XL (Sheldrick, 2008)'
_computing_structure_solution 'XT (Sheldrick, 2015)'
_diffrn_ambient_temperature 90(2)
_diffrn_detector 'Bruker APEX2 area detector'
_diffrn_detector_area_resol_mean 7.9
_diffrn_detector_type 'CCD area detector'
_diffrn_measured_fraction_theta_full 0.997
_diffrn_measured_fraction_theta_max 0.997
_diffrn_measurement_device 'Bruker D8 Kappa diffractometer'
_diffrn_measurement_device_type 'Bruker APEX II area detector'
_diffrn_measurement_method '\w and \f scans'
_diffrn_radiation_monochromator 'mirror optics'
_diffrn_radiation_probe x-ray
_diffrn_radiation_type CuK\a
_diffrn_radiation_wavelength 1.54178
_diffrn_reflns_av_R_equivalents 0.0485
_diffrn_reflns_av_unetI/netI 0.0412
_diffrn_reflns_Laue_measured_fraction_full 0.997
_diffrn_reflns_Laue_measured_fraction_max 0.997
_diffrn_reflns_limit_h_max 16
_diffrn_reflns_limit_h_min -16
_diffrn_reflns_limit_k_max 10
_diffrn_reflns_limit_k_min -10
_diffrn_reflns_limit_l_max 18
_diffrn_reflns_limit_l_min -18
_diffrn_reflns_number 14554
_diffrn_reflns_point_group_measured_fraction_full 0.997
_diffrn_reflns_point_group_measured_fraction_max 0.997
_diffrn_reflns_theta_full 57.009
_diffrn_reflns_theta_max 57.009
_diffrn_reflns_theta_min 2.899
_diffrn_source 'sealed X-ray tube'
_diffrn_source_type 'Incoatec I\ms'
_diffrn_standards_number 0
_exptl_absorpt_coefficient_mu 0.634
_exptl_absorpt_correction_T_max 0.981
_exptl_absorpt_correction_T_min 0.769
_exptl_absorpt_correction_type multi-scan
_exptl_absorpt_process_details
'SADABS-2016/2 (Bruker, 2016/2) was used for absorption correction. wR2(int) was 0.0891 before and 0.0566 after correction. The ratio of minimum to maximum transmission is 0.7833. The \l/2 correction factor is not present.'
_exptl_crystal_colour colourless
_exptl_crystal_colour_primary colourless
_exptl_crystal_density_diffrn 1.329
_exptl_crystal_description plate
_exptl_crystal_F_000 1032
_exptl_crystal_recrystallization_method
'The material was recrystallised from a mixture of DCM and hexane  by slow evaporation'
_exptl_crystal_size_max 0.4
_exptl_crystal_size_mid 0.27
_exptl_crystal_size_min 0.03
_refine_diff_density_max 0.366
_refine_diff_density_min -0.205
_refine_diff_density_rms 0.044
_refine_ls_extinction_method none
_refine_ls_goodness_of_fit_ref 1.044
_refine_ls_hydrogen_treatment constr
_refine_ls_matrix_type full
_refine_ls_number_parameters 345
_refine_ls_number_reflns 3311
_refine_ls_number_restraints 0
_refine_ls_restrained_S_all 1.044
_refine_ls_R_factor_all 0.0545
_refine_ls_R_factor_gt 0.0407
_refine_ls_shift/su_max 0.000
_refine_ls_shift/su_mean 0.000
_refine_ls_structure_factor_coef Fsqd
_refine_ls_weighting_details 'w=1/[\s^2^(Fo^2^)+(0.0549P)^2^+1.0201P] where P=(Fo^2^+2Fc^2^)/3'
_refine_ls_weighting_scheme calc
_refine_ls_wR_factor_gt 0.1003
_refine_ls_wR_factor_ref 0.1102
_reflns_Friedel_coverage 0.000
_reflns_number_gt 2645
_reflns_number_total 3311
_reflns_threshold_expression 'I > 2\s(I)'
_cod_data_source_file jo9b02283_si_004.cif
_cod_data_source_block zh033
_cod_depositor_comments
;
The following automatic conversions were performed:

data item '_diffrn_radiation_probe' value 'X-ray' was changed to
'x-ray' in accordance with the
/home/data/users/saulius/crontab/automatic-downloads/rss-feeds/ACS/lib/dictionaries/cif_core.dic
dictionary named 'cif_core.dic' version 2.4.2 last updated on
2011-04-26.

Automatic conversion script
Id: cif_fix_values 6909 2019-04-08 15:41:33Z antanas 
;
_cod_database_code 4036077
_shelx_shelxl_version_number 2018/3
_shelx_space_group_comment
;
The symmetry employed for this shelxl refinement is uniquely defined
by the following loop, which should always be used as a source of
symmetry information in preference to the above space-group names.
They are only intended as comments.
;
_shelx_estimated_absorpt_t_max 0.981
_shelx_estimated_absorpt_t_min 0.785
_olex2_refinement_description
;
1. Fixed Uiso
 At 1.2 times of:
  All C(H) groups
 At 1.5 times of:
  All C(H,H,H) groups
2.a Aromatic/amide H refined with riding coordinates:
 C2(H2), C3(H3), C4(H4), C11(H11), C12(H12), C13(H13), C14(H14), C18(H18),
 C19(H19), C21(H21), C22(H22), C24(H24), C25(H25), C26(H26), C27(H27), C30(H30),
  C31(H31), C32(H32), C33(H33)
2.b Idealised Me refined as rotating group:
 C8(H8A,H8B,H8C), C9(H9A,H9B,H9C)
;
_olex2_diffrn_ambient_temperature_device 'Oxford Cryosystems'
_olex2_exptl_crystal_mounting_method 'The crystal was mounted on a mylar loop in oil'
_olex2_submission_original_sample_id JP-7-PNO
_olex2_submission_special_instructions 'No special instructions were received'

loop_
_space_group_symop_operation_xyz
'x, y, z'
'-x, y+1/2, -z+1/2'
'-x, -y, -z'
'x, -y-1/2, z-1/2'

loop_
_atom_site_label
_atom_site_type_symbol
_atom_site_fract_x
_atom_site_fract_y
_atom_site_fract_z
_atom_site_U_iso_or_equiv
_atom_site_adp_type
_atom_site_occupancy
_atom_site_site_symmetry_order
_atom_site_calc_flag
_atom_site_refinement_flags_posn
O1 O -0.02663(9) 0.61170(18) 0.10866(8) 0.0346(4) Uani 1 1 d .
N1 N 0.57646(11) 0.60565(18) 0.27900(9) 0.0232(4) Uani 1 1 d .
N2 N 0.53672(10) 0.68905(18) 0.39032(9) 0.0207(4) Uani 1 1 d .
N3 N 0.15246(11) 0.6112(2) 0.17262(9) 0.0285(4) Uani 1 1 d .
C1 C 0.65197(13) 0.6348(2) 0.33250(11) 0.0226(5) Uani 1 1 d .
C2 C 0.74067(14) 0.6176(2) 0.33018(12) 0.0276(5) Uani 1 1 d .
H2 H 0.760866 0.581323 0.285154 0.033 Uiso 1 1 calc R
C3 C 0.79857(14) 0.6553(3) 0.39598(13) 0.0320(6) Uani 1 1 d .
H3 H 0.859612 0.642721 0.395860 0.038 Uiso 1 1 calc R
C4 C 0.77098(14) 0.7118(2) 0.46331(12) 0.0287(5) Uani 1 1 d .
H4 H 0.813533 0.736234 0.506978 0.034 Uiso 1 1 calc R
C5 C 0.68285(14) 0.7321(2) 0.46679(11) 0.0239(5) Uani 1 1 d .
C6 C 0.62701(13) 0.6894(2) 0.40052(11) 0.0214(5) Uani 1 1 d .
C7 C 0.64085(14) 0.8013(2) 0.53124(11) 0.0261(5) Uani 1 1 d .
C8 C 0.63388(16) 0.9653(2) 0.51515(14) 0.0372(6) Uani 1 1 d .
H8A H 0.692862 1.006497 0.518726 0.056 Uiso 1 1 calc GR
H8B H 0.603082 1.011663 0.553627 0.056 Uiso 1 1 calc GR
H8C H 0.601263 0.981887 0.462879 0.056 Uiso 1 1 calc GR
C9 C 0.69712(15) 0.7765(3) 0.61068(12) 0.0399(6) Uani 1 1 d .
H9A H 0.698427 0.673040 0.622968 0.060 Uiso 1 1 calc GR
H9B H 0.672030 0.829773 0.650532 0.060 Uiso 1 1 calc GR
H9C H 0.756956 0.810678 0.609439 0.060 Uiso 1 1 calc GR
C10 C 0.54727(13) 0.7420(2) 0.52791(11) 0.0218(5) Uani 1 1 d .
C11 C 0.50829(14) 0.7393(2) 0.59486(11) 0.0261(5) Uani 1 1 d .
H11 H 0.539981 0.775936 0.642062 0.031 Uiso 1 1 calc R
C12 C 0.42520(14) 0.6851(2) 0.59444(11) 0.0262(5) Uani 1 1 d .
H12 H 0.399963 0.686547 0.640748 0.031 Uiso 1 1 calc R
C13 C 0.37827(14) 0.6285(2) 0.52681(11) 0.0246(5) Uani 1 1 d .
H13 H 0.321586 0.588610 0.526934 0.030 Uiso 1 1 calc R
C14 C 0.41419(13) 0.6302(2) 0.45935(11) 0.0221(5) Uani 1 1 d .
H14 H 0.382437 0.590809 0.412877 0.027 Uiso 1 1 calc R
C15 C 0.49668(13) 0.6895(2) 0.45915(11) 0.0206(5) Uani 1 1 d .
C16 C 0.50989(13) 0.6372(2) 0.31497(11) 0.0210(5) Uani 1 1 d .
C17 C 0.41820(13) 0.6319(2) 0.27757(11) 0.0217(5) Uani 1 1 d .
C18 C 0.35994(14) 0.7434(2) 0.28785(11) 0.0251(5) Uani 1 1 d .
H18 H 0.380200 0.824522 0.319087 0.030 Uiso 1 1 calc R
C19 C 0.27336(14) 0.7367(2) 0.25301(11) 0.0260(5) Uani 1 1 d .
H19 H 0.234178 0.812671 0.260546 0.031 Uiso 1 1 calc R
C20 C 0.24339(13) 0.6187(2) 0.20688(11) 0.0257(5) Uani 1 1 d .
C21 C 0.30055(14) 0.5093(2) 0.19462(12) 0.0269(5) Uani 1 1 d .
H21 H 0.280190 0.429775 0.162225 0.032 Uiso 1 1 calc R
C22 C 0.38772(14) 0.5157(2) 0.22962(11) 0.0253(5) Uani 1 1 d .
H22 H 0.426911 0.440445 0.220901 0.030 Uiso 1 1 calc R
C23 C 0.12562(14) 0.6528(2) 0.09498(12) 0.0264(5) Uani 1 1 d .
C24 C 0.18370(15) 0.6985(2) 0.04719(12) 0.0326(6) Uani 1 1 d .
H24 H 0.244615 0.702845 0.067052 0.039 Uiso 1 1 calc R
C25 C 0.15413(16) 0.7384(3) -0.02970(13) 0.0370(6) Uani 1 1 d .
H25 H 0.194916 0.769310 -0.061793 0.044 Uiso 1 1 calc R
C26 C 0.06609(15) 0.7331(3) -0.05926(13) 0.0365(6) Uani 1 1 d .
H26 H 0.045787 0.759860 -0.111684 0.044 Uiso 1 1 calc R
C27 C 0.00753(15) 0.6884(3) -0.01175(13) 0.0346(6) Uani 1 1 d .
H27 H -0.053328 0.683917 -0.031829 0.041 Uiso 1 1 calc R
C28 C 0.03662(14) 0.6503(2) 0.06447(12) 0.0286(5) Uani 1 1 d .
C29 C 0.00188(14) 0.5557(2) 0.18225(12) 0.0292(5) Uani 1 1 d .
C30 C -0.06104(15) 0.5024(3) 0.22231(14) 0.0360(6) Uani 1 1 d .
H30 H -0.121010 0.504088 0.199062 0.043 Uiso 1 1 calc R
C31 C -0.03753(15) 0.4462(2) 0.29625(13) 0.0355(6) Uani 1 1 d .
H31 H -0.081116 0.410028 0.324046 0.043 Uiso 1 1 calc R
C32 C 0.04920(15) 0.4431(3) 0.32907(13) 0.0350(6) Uani 1 1 d .
H32 H 0.065610 0.404548 0.379853 0.042 Uiso 1 1 calc R
C33 C 0.11340(15) 0.4957(2) 0.28889(13) 0.0323(6) Uani 1 1 d .
H33 H 0.173324 0.491789 0.312169 0.039 Uiso 1 1 calc R
C34 C 0.09068(14) 0.5541(2) 0.21492(12) 0.0267(5) Uani 1 1 d .

loop_
_atom_site_aniso_label
_atom_site_aniso_U_11
_atom_site_aniso_U_22
_atom_site_aniso_U_33
_atom_site_aniso_U_23
_atom_site_aniso_U_13
_atom_site_aniso_U_12
O1 0.0266(8) 0.0449(10) 0.0321(9) 0.0042(7) 0.0044(7) 0.0010(7)
N1 0.0257(10) 0.0231(10) 0.0211(9) 0.0009(7) 0.0050(8) -0.0001(8)
N2 0.0230(9) 0.0222(10) 0.0174(9) 0.0005(7) 0.0051(7) 0.0003(8)
N3 0.0225(10) 0.0370(11) 0.0253(10) 0.0047(8) 0.0019(8) 0.0003(8)
C1 0.0268(12) 0.0203(12) 0.0210(11) 0.0022(9) 0.0045(9) -0.0009(9)
C2 0.0291(12) 0.0276(13) 0.0275(11) -0.0044(9) 0.0088(10) 0.0016(10)
C3 0.0220(12) 0.0374(14) 0.0374(13) -0.0050(11) 0.0072(10) 0.0014(10)
C4 0.0256(12) 0.0305(13) 0.0285(12) -0.0026(10) -0.0005(9) -0.0004(10)
C5 0.0280(12) 0.0207(12) 0.0230(11) 0.0016(9) 0.0045(9) 0.0006(9)
C6 0.0231(12) 0.0204(12) 0.0210(11) 0.0022(9) 0.0043(9) 0.0007(9)
C7 0.0309(12) 0.0265(12) 0.0213(11) -0.0017(9) 0.0053(9) -0.0010(10)
C8 0.0406(14) 0.0276(14) 0.0462(14) -0.0082(11) 0.0156(11) -0.0070(11)
C9 0.0332(14) 0.0601(17) 0.0253(12) -0.0056(11) 0.0008(10) -0.0011(12)
C10 0.0283(12) 0.0165(11) 0.0208(11) 0.0000(8) 0.0042(9) 0.0030(9)
C11 0.0351(13) 0.0239(12) 0.0195(11) 0.0007(9) 0.0050(9) 0.0042(10)
C12 0.0376(13) 0.0217(12) 0.0215(11) 0.0014(9) 0.0116(10) 0.0029(10)
C13 0.0277(12) 0.0205(12) 0.0271(12) 0.0029(9) 0.0087(9) 0.0017(9)
C14 0.0276(12) 0.0180(12) 0.0211(11) 0.0012(9) 0.0050(9) 0.0017(9)
C15 0.0291(12) 0.0170(11) 0.0170(10) 0.0025(8) 0.0081(9) 0.0038(9)
C16 0.0295(12) 0.0170(11) 0.0174(10) 0.0017(8) 0.0065(9) 0.0009(9)
C17 0.0247(11) 0.0242(12) 0.0170(10) 0.0036(9) 0.0053(9) 0.0012(9)
C18 0.0312(13) 0.0235(12) 0.0208(11) -0.0005(9) 0.0049(9) -0.0002(10)
C19 0.0275(12) 0.0271(13) 0.0240(11) 0.0012(9) 0.0062(9) 0.0052(10)
C20 0.0238(12) 0.0316(13) 0.0217(11) 0.0040(10) 0.0038(9) 0.0001(10)
C21 0.0283(12) 0.0275(13) 0.0244(11) -0.0034(9) 0.0025(9) -0.0008(10)
C22 0.0291(12) 0.0233(12) 0.0250(11) -0.0010(9) 0.0086(9) 0.0034(10)
C23 0.0274(12) 0.0243(12) 0.0275(11) -0.0017(10) 0.0045(10) 0.0028(10)
C24 0.0298(13) 0.0357(14) 0.0315(13) 0.0019(11) 0.0027(10) -0.0013(11)
C25 0.0369(14) 0.0388(15) 0.0348(13) 0.0071(11) 0.0034(11) -0.0036(11)
C26 0.0388(15) 0.0385(15) 0.0309(12) 0.0047(11) 0.0014(11) 0.0017(11)
C27 0.0320(13) 0.0340(14) 0.0361(13) 0.0009(11) 0.0005(11) 0.0009(11)
C28 0.0259(12) 0.0293(13) 0.0304(12) 0.0002(10) 0.0043(10) 0.0015(10)
C29 0.0305(13) 0.0272(13) 0.0301(12) -0.0015(10) 0.0054(10) 0.0015(10)
C30 0.0287(12) 0.0377(14) 0.0427(14) -0.0006(11) 0.0088(11) -0.0040(11)
C31 0.0367(14) 0.0304(14) 0.0422(14) 0.0018(11) 0.0144(11) -0.0056(11)
C32 0.0389(14) 0.0301(14) 0.0366(13) 0.0058(11) 0.0078(11) -0.0022(11)
C33 0.0305(13) 0.0320(13) 0.0341(13) 0.0025(10) 0.0041(10) -0.0008(11)
C34 0.0283(12) 0.0233(12) 0.0293(12) -0.0019(10) 0.0072(10) -0.0029(10)

loop_
_atom_type_symbol
_atom_type_description
_atom_type_scat_dispersion_real
_atom_type_scat_dispersion_imag
_atom_type_scat_source
C C 0.0181 0.0091 'International Tables Vol C Tables 4.2.6.8 and 6.1.1.4'
H H 0.0000 0.0000 'International Tables Vol C Tables 4.2.6.8 and 6.1.1.4'
N N 0.0311 0.0180 'International Tables Vol C Tables 4.2.6.8 and 6.1.1.4'
O O 0.0492 0.0322 'International Tables Vol C Tables 4.2.6.8 and 6.1.1.4'

loop_
_geom_angle_atom_site_label_1
_geom_angle_atom_site_label_2
_geom_angle_atom_site_label_3
_geom_angle
C28 O1 C29 117.52(16)
C16 N1 C1 105.72(16)
C6 N2 C15 117.03(16)
C6 N2 C16 105.37(15)
C16 N2 C15 133.15(17)
C23 N3 C20 120.40(16)
C34 N3 C20 120.18(16)
C34 N3 C23 119.31(17)
C2 C1 N1 132.98(18)
C2 C1 C6 118.24(19)
C6 C1 N1 108.76(17)
C1 C2 H2 121.3
C3 C2 C1 117.32(19)
C3 C2 H2 121.3
C2 C3 H3 118.6
C2 C3 C4 122.8(2)
C4 C3 H3 118.6
C3 C4 H4 119.5
C5 C4 C3 121.0(2)
C5 C4 H4 119.5
C4 C5 C7 128.72(19)
C6 C5 C4 114.27(18)
C6 C5 C7 116.92(18)
N2 C6 C1 107.44(17)
N2 C6 C5 126.30(18)
C5 C6 C1 126.24(19)
C5 C7 C8 107.74(17)
C5 C7 C9 110.87(18)
C5 C7 C10 109.23(17)
C9 C7 C8 108.98(19)
C9 C7 C10 112.05(17)
C10 C7 C8 107.82(18)
C7 C8 H8A 109.5
C7 C8 H8B 109.5
C7 C8 H8C 109.5
H8A C8 H8B 109.5
H8A C8 H8C 109.5
H8B C8 H8C 109.5
C7 C9 H9A 109.5
C7 C9 H9B 109.5
C7 C9 H9C 109.5
H9A C9 H9B 109.5
H9A C9 H9C 109.5
H9B C9 H9C 109.5
C11 C10 C7 120.15(18)
C11 C10 C15 116.76(19)
C15 C10 C7 123.09(17)
C10 C11 H11 119.1
C12 C11 C10 121.8(2)
C12 C11 H11 119.1
C11 C12 H12 119.9
C11 C12 C13 120.25(18)
C13 C12 H12 119.9
C12 C13 H13 120.2
C14 C13 C12 119.6(2)
C14 C13 H13 120.2
C13 C14 H14 120.0
C13 C14 C15 120.09(19)
C15 C14 H14 120.0
C10 C15 N2 117.24(18)
C14 C15 N2 121.27(17)
C14 C15 C10 121.30(17)
N1 C16 N2 112.66(17)
N1 C16 C17 123.59(17)
N2 C16 C17 123.50(17)
C18 C17 C16 120.96(18)
C22 C17 C16 120.21(18)
C22 C17 C18 118.81(19)
C17 C18 H18 119.7
C19 C18 C17 120.6(2)
C19 C18 H18 119.7
C18 C19 H19 120.0
C18 C19 C20 120.0(2)
C20 C19 H19 120.0
C19 C20 N3 119.44(19)
C21 C20 N3 120.42(19)
C21 C20 C19 120.14(19)
C20 C21 H21 120.0
C20 C21 C22 120.0(2)
C22 C21 H21 120.0
C17 C22 H22 119.8
C21 C22 C17 120.4(2)
C21 C22 H22 119.8
C24 C23 N3 122.90(19)
C24 C23 C28 118.05(19)
C28 C23 N3 119.04(18)
C23 C24 H24 119.5
C23 C24 C25 121.0(2)
C25 C24 H24 119.5
C24 C25 H25 119.9
C26 C25 C24 120.2(2)
C26 C25 H25 119.9
C25 C26 H26 120.4
C25 C26 C27 119.2(2)
C27 C26 H26 120.4
C26 C27 H27 119.7
C28 C27 C26 120.6(2)
C28 C27 H27 119.7
O1 C28 C23 122.22(18)
C27 C28 O1 116.83(18)
C27 C28 C23 120.9(2)
O1 C29 C34 121.76(19)
C30 C29 O1 117.19(19)
C30 C29 C34 121.1(2)
C29 C30 H30 119.8
C29 C30 C31 120.4(2)
C31 C30 H30 119.8
C30 C31 H31 120.3
C32 C31 C30 119.4(2)
C32 C31 H31 120.3
C31 C32 H32 119.6
C31 C32 C33 120.7(2)
C33 C32 H32 119.6
C32 C33 H33 119.7
C32 C33 C34 120.5(2)
C34 C33 H33 119.7
N3 C34 C29 119.24(18)
C33 C34 N3 122.85(19)
C33 C34 C29 117.91(19)

loop_
_geom_bond_atom_site_label_1
_geom_bond_atom_site_label_2
_geom_bond_distance
O1 C28 1.383(3)
O1 C29 1.388(3)
N1 C1 1.398(3)
N1 C16 1.319(2)
N2 C6 1.377(3)
N2 C15 1.433(2)
N2 C16 1.397(3)
N3 C20 1.437(3)
N3 C23 1.404(3)
N3 C34 1.398(3)
C1 C2 1.386(3)
C1 C6 1.397(3)
C2 H2 0.9500
C2 C3 1.382(3)
C3 H3 0.9500
C3 C4 1.410(3)
C4 H4 0.9500
C4 C5 1.384(3)
C5 C6 1.384(3)
C5 C7 1.524(3)
C7 C8 1.543(3)
C7 C9 1.530(3)
C7 C10 1.538(3)
C8 H8A 0.9800
C8 H8B 0.9800
C8 H8C 0.9800
C9 H9A 0.9800
C9 H9B 0.9800
C9 H9C 0.9800
C10 C11 1.395(3)
C10 C15 1.408(3)
C11 H11 0.9500
C11 C12 1.376(3)
C12 H12 0.9500
C12 C13 1.384(3)
C13 H13 0.9500
C13 C14 1.377(3)
C14 H14 0.9500
C14 C15 1.387(3)
C16 C17 1.462(3)
C17 C18 1.399(3)
C17 C22 1.396(3)
C18 H18 0.9500
C18 C19 1.379(3)
C19 H19 0.9500
C19 C20 1.390(3)
C20 C21 1.382(3)
C21 H21 0.9500
C21 C22 1.388(3)
C22 H22 0.9500
C23 C24 1.383(3)
C23 C28 1.392(3)
C24 H24 0.9500
C24 C25 1.394(3)
C25 H25 0.9500
C25 C26 1.376(3)
C26 H26 0.9500
C26 C27 1.382(3)
C27 H27 0.9500
C27 C28 1.378(3)
C29 C30 1.375(3)
C29 C34 1.399(3)
C30 H30 0.9500
C30 C31 1.383(3)
C31 H31 0.9500
C31 C32 1.370(3)
C32 H32 0.9500
C32 C33 1.389(3)
C33 H33 0.9500
C33 C34 1.390(3)

loop_
_geom_torsion_atom_site_label_1
_geom_torsion_atom_site_label_2
_geom_torsion_atom_site_label_3
_geom_torsion_atom_site_label_4
_geom_torsion
O1 C29 C30 C31 -179.4(2)
O1 C29 C34 N3 0.4(3)
O1 C29 C34 C33 -179.88(19)
N1 C1 C2 C3 -178.3(2)
N1 C1 C6 N2 2.2(2)
N1 C1 C6 C5 -179.50(19)
N1 C16 C17 C18 -135.0(2)
N1 C16 C17 C22 43.9(3)
N2 C16 C17 C18 38.9(3)
N2 C16 C17 C22 -142.26(19)
N3 C20 C21 C22 -178.28(18)
N3 C23 C24 C25 179.8(2)
N3 C23 C28 O1 1.7(3)
N3 C23 C28 C27 -179.1(2)
C1 N1 C16 N2 1.0(2)
C1 N1 C16 C17 175.48(18)
C1 C2 C3 C4 -1.1(3)
C2 C1 C6 N2 -176.77(18)
C2 C1 C6 C5 1.6(3)
C2 C3 C4 C5 0.2(4)
C3 C4 C5 C6 1.5(3)
C3 C4 C5 C7 -175.0(2)
C4 C5 C6 N2 175.6(2)
C4 C5 C6 C1 -2.4(3)
C4 C5 C7 C8 88.1(3)
C4 C5 C7 C9 -31.0(3)
C4 C5 C7 C10 -155.0(2)
C5 C7 C10 C11 153.98(19)
C5 C7 C10 C15 -26.5(3)
C6 N2 C15 C10 22.5(3)
C6 N2 C15 C14 -152.58(19)
C6 N2 C16 N1 0.3(2)
C6 N2 C16 C17 -174.17(18)
C6 C1 C2 C3 0.3(3)
C6 C5 C7 C8 -88.3(2)
C6 C5 C7 C9 152.5(2)
C6 C5 C7 C10 28.6(2)
C7 C5 C6 N2 -7.4(3)
C7 C5 C6 C1 174.53(19)
C7 C10 C11 C12 -179.04(19)
C7 C10 C15 N2 1.7(3)
C7 C10 C15 C14 176.76(19)
C8 C7 C10 C11 -89.2(2)
C8 C7 C10 C15 90.3(2)
C9 C7 C10 C11 30.7(3)
C9 C7 C10 C15 -149.8(2)
C10 C11 C12 C13 1.3(3)
C11 C10 C15 N2 -178.78(18)
C11 C10 C15 C14 -3.7(3)
C11 C12 C13 C14 -1.8(3)
C12 C13 C14 C15 -0.5(3)
C13 C14 C15 N2 178.18(18)
C13 C14 C15 C10 3.3(3)
C15 N2 C6 C1 157.95(17)
C15 N2 C6 C5 -20.4(3)
C15 N2 C16 N1 -154.3(2)
C15 N2 C16 C17 31.2(3)
C15 C10 C11 C12 1.4(3)
C16 N1 C1 C2 176.8(2)
C16 N1 C1 C6 -1.9(2)
C16 N2 C6 C1 -1.5(2)
C16 N2 C6 C5 -179.8(2)
C16 N2 C15 C10 174.8(2)
C16 N2 C15 C14 -0.2(3)
C16 C17 C18 C19 -179.30(18)
C16 C17 C22 C21 179.34(18)
C17 C18 C19 C20 -0.4(3)
C18 C17 C22 C21 -1.8(3)
C18 C19 C20 N3 178.33(18)
C18 C19 C20 C21 -1.2(3)
C19 C20 C21 C22 1.3(3)
C20 N3 C23 C24 1.9(3)
C20 N3 C23 C28 -177.2(2)
C20 N3 C34 C29 176.2(2)
C20 N3 C34 C33 -3.5(3)
C20 C21 C22 C17 0.2(3)
C22 C17 C18 C19 1.8(3)
C23 N3 C20 C19 98.7(2)
C23 N3 C20 C21 -81.8(3)
C23 N3 C34 C29 -7.6(3)
C23 N3 C34 C33 172.7(2)
C23 C24 C25 C26 0.2(4)
C24 C23 C28 O1 -177.4(2)
C24 C23 C28 C27 1.7(3)
C24 C25 C26 C27 0.2(4)
C25 C26 C27 C28 0.4(4)
C26 C27 C28 O1 177.8(2)
C26 C27 C28 C23 -1.4(3)
C28 O1 C29 C30 -172.8(2)
C28 O1 C29 C34 7.7(3)
C28 C23 C24 C25 -1.1(3)
C29 O1 C28 C23 -8.8(3)
C29 O1 C28 C27 172.07(19)
C29 C30 C31 C32 -0.5(4)
C30 C29 C34 N3 -179.2(2)
C30 C29 C34 C33 0.6(3)
C30 C31 C32 C33 0.0(4)
C31 C32 C33 C34 0.8(4)
C32 C33 C34 N3 178.7(2)
C32 C33 C34 C29 -1.0(3)
C34 N3 C20 C19 -85.2(3)
C34 N3 C20 C21 94.3(2)
C34 N3 C23 C24 -174.3(2)
C34 N3 C23 C28 6.6(3)
C34 C29 C30 C31 0.2(3)
